data_1530375
loop_
_publ_author_name
'Mayer von Kuerthy, G.'
'Fries, T.'
'Ehmann, A.'
'Kemmler-Sack, S.'

_publ_section_title
;
 System (A O)m M2 Bn-1 Fen O3n+1+z with m=3 and n=2 for A= Bi, Pb, Sr and
 M, B= Sr
;
_journal_name_full 'Journal of the Less-Common Metals'
_journal_page_first 19
_journal_page_last 23
_journal_volume 155
_journal_year 1989
_chemical_formula_sum 'Bi2 Fe2 O10 Sr4'
_chemical_name_systematic '(Bi2 Sr) Sr3 (Fe2 O10)'
_space_group_IT_number 123
_symmetry_space_group_name_Hall '-P 4 2'
_symmetry_space_group_name_H-M 'P 4/m m m'
_cell_angle_alpha 90
_cell_angle_beta 90
_cell_angle_gamma 90
_cell_formula_units_Z 1
_cell_length_a 3.827
_cell_length_b 3.827
_cell_length_c 18.52
_cell_volume 271.243
_citation_journal_id_ASTM JCOMAH
_cod_data_source_file MayervonKuerthy_JCOMAH_1989_1861.cif
_cod_data_source_block Bi2Fe2O10Sr4
_cod_original_cell_volume 271.2426
_cod_database_code 1530375

loop_
_symmetry_equiv_pos_as_xyz
x,y,z
-y,x,z
-x,-y,z
y,-x,z
x,-y,-z
y,x,-z
-x,y,-z
-y,-x,-z
-x,-y,-z
y,-x,-z
x,y,-z
-y,x,-z
-x,y,z
-y,-x,z
x,-y,z
y,x,z

loop_
_atom_site_label
_atom_site_type_symbol
_atom_site_fract_x
_atom_site_fract_y
_atom_site_fract_z
_atom_site_occupancy
_atom_site_U_iso_or_equiv
O3 O-2 0.5 0.5 0.205 1 0.0
Sr3 Sr+2 0 0 0.228 1 0.0
Bi3 Bi+3 0 0 0 0.18 0.0
Sr2 Sr+2 0 0 0.5 0.08 0.0
Bi2 Bi+3 0 0 0.5 0.92 0.0
O4 O-2 0 0 0.342 1 0.0
O2 O-2 0.5 0 0.1055 1 0.0
Bi1 Bi+3 0.5 0.5 0.6665 0.45 0.0
Sr1 Sr+2 0.5 0.5 0.6665 0.55 0.0
Sr4 Sr+2 0 0 0 0.82 0.0
O5 O-2 0.5 0.5 0.5 1 0.0
O1 O-2 0.5 0.5 0 1 0.0
Fe1 Fe+3 0.5 0.5 0.112 1 0.0
